data_7062400
loop_
_publ_author_name
'Okumu\,s, Aytu\(g'
'Elmas, Gamze'
'Binici, Arzu'
'Tunca, Ekrem'
'H\"okelek, Tuncer'
'K\?il\?i\,c, Zeynel'

_publ_section_title
;
 Phosphorus--nitrogen compounds: part 70. Syntheses of
 tetraaminomono/bis(4-fluorobenzyl)spiro(N/N)cyclotriphosphazenes:
 structural characterization, Hirshfeld surface analysis and comparative
 evaluation of esterase activities of hCA I and hCA II isoenzymes
;
_journal_issue 18
_journal_name_full 'New Journal of Chemistry'
_journal_page_first 8578
_journal_page_last 8588
_journal_paper_doi 10.1039/D3NJ00721A
_journal_volume 47
_journal_year 2023
_chemical_formula_moiety 'C57 H70 F2 N13 P3'
_chemical_formula_sum 'C57 H70 F2 N13 P3'
_chemical_formula_weight 1068.17
_space_group_crystal_system triclinic
_space_group_IT_number 2
_space_group_name_Hall '-P 1'
_space_group_name_H-M_alt 'P -1'
_atom_sites_solution_hydrogens geom
_audit_creation_method SHELXL-2018/3
_audit_update_record
;
2023-03-24 deposited with the CCDC.	2023-04-03 downloaded from the CCDC.
;
_cell_angle_alpha 70.249(2)
_cell_angle_beta 76.527(3)
_cell_angle_gamma 82.934(4)
_cell_formula_units_Z 2
_cell_length_a 9.7817(4)
_cell_length_b 16.5352(5)
_cell_length_c 18.3684(6)
_cell_measurement_reflns_used 5044
_cell_measurement_temperature 173(2)
_cell_measurement_theta_max 23.39
_cell_measurement_theta_min 2.23
_cell_volume 2716.03(17)
_computing_cell_refinement '<i>SAINT</i> (Bruker, 2012)'
_computing_data_collection '<i>APEX2</i> (Bruker, 2012)'
_computing_data_reduction <i>SAINT</i>
_computing_molecular_graphics '<i>ORTEP-3</i> for Windows (Farrugia, 2012)'
_computing_publication_material 'WinGX publication routines (Farrugia, 2012) and PLATON (Spek, 2009)'
_computing_structure_refinement 'SHELXL-2018/3 (Sheldrick, 2018)'
_computing_structure_solution 'SHELXS-2018/3 (Sheldrick, 2018)'
_diffrn_ambient_temperature 173(2)
_diffrn_detector_area_resol_mean 8.3333
_diffrn_measured_fraction_theta_full 0.999
_diffrn_measured_fraction_theta_max 0.999
_diffrn_measurement_device_type 'Bruker APEX II QUAZAR three-circle diffractometer'
_diffrn_measurement_method '\f and \w scans'
_diffrn_radiation_type MoK\a
_diffrn_radiation_wavelength 0.71073
_diffrn_reflns_av_R_equivalents 0.0627
_diffrn_reflns_av_unetI/netI 0.0709
_diffrn_reflns_Laue_measured_fraction_full 0.999
_diffrn_reflns_Laue_measured_fraction_max 0.999
_diffrn_reflns_limit_h_max 12
_diffrn_reflns_limit_h_min -12
_diffrn_reflns_limit_k_max 20
_diffrn_reflns_limit_k_min -20
_diffrn_reflns_limit_l_max 23
_diffrn_reflns_limit_l_min -23
_diffrn_reflns_number 38355
_diffrn_reflns_point_group_measured_fraction_full 0.999
_diffrn_reflns_point_group_measured_fraction_max 0.999
_diffrn_reflns_theta_full 25.242
_diffrn_reflns_theta_max 26.500
_diffrn_reflns_theta_min 1.468
_exptl_absorpt_coefficient_mu 0.168
_exptl_absorpt_correction_type none
_exptl_crystal_colour colourless
_exptl_crystal_density_diffrn 1.306
_exptl_crystal_description plate
_exptl_crystal_F_000 1132
_exptl_crystal_size_max 0.216
_exptl_crystal_size_mid 0.137
_exptl_crystal_size_min 0.086
_refine_diff_density_max 0.283
_refine_diff_density_min -0.340
_refine_diff_density_rms 0.053
_refine_ls_extinction_coef 0.0018(3)
_refine_ls_extinction_expression Fc^*^=kFc[1+0.001xFc^2^\l^3^/sin(2\q)]^-1/4^
_refine_ls_extinction_method 'SHELXL-2018/3 (Sheldrick 2018)'
_refine_ls_goodness_of_fit_ref 1.015
_refine_ls_hydrogen_treatment constr
_refine_ls_matrix_type full
_refine_ls_number_parameters 677
_refine_ls_number_reflns 11255
_refine_ls_number_restraints 0
_refine_ls_restrained_S_all 1.015
_refine_ls_R_factor_all 0.0941
_refine_ls_R_factor_gt 0.0497
_refine_ls_shift/su_max 0.000
_refine_ls_shift/su_mean 0.000
_refine_ls_structure_factor_coef Fsqd
_refine_ls_weighting_details 'w=1/[\s^2^(Fo^2^)+(0.0482P)^2^+1.1029P] where P=(Fo^2^+2Fc^2^)/3'
_refine_ls_weighting_scheme calc
_refine_ls_wR_factor_gt 0.1066
_refine_ls_wR_factor_ref 0.1270
_reflns_Friedel_coverage 0.000
_reflns_number_gt 7203
_reflns_number_total 11255
_reflns_threshold_expression 'I > 2\s(I)'
_cod_data_source_file d3nj00721a2.cif
_cod_data_source_block shelx
_cod_depositor_comments 'Adding full bibliography for 7062400.cif.'
_cod_database_code 7062400
_shelx_shelxl_version_number 2018/3
_shelx_space_group_comment
;
The symmetry employed for this shelxl refinement is uniquely defined
by the following loop, which should always be used as a source of
symmetry information in preference to the above space-group names.
They are only intended as comments.
;
_iucr_geom_hbonds_special_details
;
Cg7, Cg8, Cg10, Cg11 and Cg12 are the centroids, respectively, of the (C1---C6),
(C12---C17), (C32---C37), (C42---C47) and (C52---C57) benzene rings.
;

loop_
_space_group_symop_operation_xyz
'x, y, z'
'-x, -y, -z'

loop_
_atom_site_label
_atom_site_type_symbol
_atom_site_fract_x
_atom_site_fract_y
_atom_site_fract_z
_atom_site_U_iso_or_equiv
_atom_site_adp_type
_atom_site_occupancy
_atom_site_site_symmetry_order
_atom_site_calc_flag
_atom_site_refinement_flags_posn
_atom_site_refinement_flags_adp
_atom_site_refinement_flags_occupancy
_atom_site_disorder_assembly
_atom_site_disorder_group
P1 P 0.25013(6) 0.71735(4) 0.35622(4) 0.02223(15) Uani 1 1 d . . . . .
P2 P 0.03554(6) 0.74858(4) 0.27185(4) 0.02441(16) Uani 1 1 d . . . . .
P3 P 0.31301(6) 0.77960(4) 0.19080(4) 0.02256(16) Uani 1 1 d . . . . .
N1 N 0.0885(2) 0.72278(13) 0.35314(11) 0.0254(5) Uani 1 1 d . . . . .
N2 N 0.1516(2) 0.77262(13) 0.19224(11) 0.0272(5) Uani 1 1 d . . . . .
N3 N 0.35247(19) 0.76329(12) 0.27425(11) 0.0235(5) Uani 1 1 d . . . . .
N4 N 0.2657(2) 0.75656(12) 0.42607(11) 0.0258(5) Uani 1 1 d . . . . .
N5 N 0.3028(2) 0.61354(12) 0.39312(11) 0.0234(5) Uani 1 1 d . . . . .
N6 N -0.0535(2) 0.66734(13) 0.27818(12) 0.0301(5) Uani 1 1 d . . . . .
N7 N -0.1698(2) 0.52161(15) 0.27099(13) 0.0357(5) Uani 1 1 d . . . . .
N8 N -0.0835(2) 0.83078(13) 0.26206(12) 0.0261(5) Uani 1 1 d . . . . .
N9 N -0.2687(2) 0.97653(13) 0.26738(13) 0.0346(5) Uani 1 1 d . . . . .
N10 N 0.40146(19) 0.71647(13) 0.14080(12) 0.0249(5) Uani 1 1 d . . . . .
N11 N 0.5686(2) 0.62695(13) 0.04059(12) 0.0286(5) Uani 1 1 d . . . . .
N12 N 0.3774(2) 0.87293(13) 0.13380(12) 0.0324(5) Uani 1 1 d . . . . .
N13 N 0.2614(2) 1.04403(13) 0.07145(12) 0.0299(5) Uani 1 1 d . . . . .
F1 F -0.0505(3) 0.93532(16) 0.67950(13) 0.0970(8) Uani 1 1 d . . . . .
F2 F 0.28394(18) 0.20765(10) 0.47377(9) 0.0478(4) Uani 1 1 d . . . . .
C1 C 0.0184(4) 0.9134(2) 0.6150(2) 0.0607(10) Uani 1 1 d . . . . .
C2 C -0.0340(4) 0.8507(3) 0.5978(2) 0.0711(11) Uani 1 1 d . . . . .
H2 H -0.114414 0.822972 0.629597 0.085 Uiso 1 1 calc R U . . .
C3 C 0.0367(3) 0.8298(2) 0.5313(2) 0.0549(9) Uani 1 1 d . . . . .
H3 H 0.002695 0.787380 0.518385 0.066 Uiso 1 1 calc R U . . .
C4 C 0.1559(3) 0.87037(17) 0.48388(16) 0.0345(6) Uani 1 1 d . . . . .
C5 C 0.2051(4) 0.93187(19) 0.50513(19) 0.0520(8) Uani 1 1 d . . . . .
H5 H 0.286232 0.959473 0.474223 0.062 Uiso 1 1 calc R U . . .
C6 C 0.1365(4) 0.9537(2) 0.5715(2) 0.0620(10) Uani 1 1 d . . . . .
H6 H 0.171113 0.994941 0.585653 0.074 Uiso 1 1 calc R U . . .
C7 C 0.2244(3) 0.84856(16) 0.41012(15) 0.0349(6) Uani 1 1 d . . . . .
H7A H 0.159527 0.864770 0.374274 0.042 Uiso 1 1 calc R U . . .
H7B H 0.307201 0.881941 0.384113 0.042 Uiso 1 1 calc R U . . .
C8 C 0.3951(3) 0.73375(16) 0.45791(16) 0.0322(6) Uani 1 1 d . . . . .
H8A H 0.385063 0.755118 0.502077 0.039 Uiso 1 1 calc R U . . .
H8B H 0.473453 0.761452 0.417461 0.039 Uiso 1 1 calc R U . . .
C9 C 0.4266(3) 0.63787(16) 0.48507(15) 0.0335(6) Uani 1 1 d . . . . .
H9A H 0.514799 0.625998 0.503160 0.040 Uiso 1 1 calc R U . . .
H9B H 0.353040 0.610779 0.529369 0.040 Uiso 1 1 calc R U . . .
C10 C 0.4366(3) 0.59956(16) 0.42038(15) 0.0313(6) Uani 1 1 d . . . . .
H10A H 0.511358 0.625661 0.376361 0.038 Uiso 1 1 calc R U . . .
H10B H 0.459813 0.538331 0.439771 0.038 Uiso 1 1 calc R U . . .
C11 C 0.3084(3) 0.56684(15) 0.33723(14) 0.0269(6) Uani 1 1 d . . . . .
H11A H 0.394417 0.579811 0.297388 0.032 Uiso 1 1 calc R U . . .
H11B H 0.229880 0.587329 0.310694 0.032 Uiso 1 1 calc R U . . .
C12 C 0.3033(3) 0.47037(15) 0.37552(13) 0.0242(5) Uani 1 1 d . . . . .
C13 C 0.1973(3) 0.43435(16) 0.43956(14) 0.0277(6) Uani 1 1 d . . . . .
H13 H 0.130695 0.470238 0.460383 0.033 Uiso 1 1 calc R U . . .
C14 C 0.1886(3) 0.34606(17) 0.47312(15) 0.0317(6) Uani 1 1 d . . . . .
H14 H 0.117434 0.322060 0.516098 0.038 Uiso 1 1 calc R U . . .
C15 C 0.2889(3) 0.29506(16) 0.44060(15) 0.0317(6) Uani 1 1 d . . . . .
C16 C 0.3957(3) 0.32741(17) 0.37793(15) 0.0326(6) Uani 1 1 d . . . . .
H16 H 0.462214 0.291097 0.357637 0.039 Uiso 1 1 calc R U . . .
C17 C 0.4021(3) 0.41638(16) 0.34535(14) 0.0287(6) Uani 1 1 d . . . . .
H17 H 0.473902 0.439877 0.302611 0.034 Uiso 1 1 calc R U . . .
C18 C -0.1028(3) 0.59793(17) 0.34982(15) 0.0336(6) Uani 1 1 d . . . . .
H18A H -0.199263 0.611414 0.372418 0.040 Uiso 1 1 calc R U . . .
H18B H -0.045631 0.592267 0.388082 0.040 Uiso 1 1 calc R U . . .
C19 C -0.0952(3) 0.51405(17) 0.33321(16) 0.0352(6) Uani 1 1 d . . . . .
H19A H 0.002624 0.496708 0.317401 0.042 Uiso 1 1 calc R U . . .
H19B H -0.136038 0.469841 0.381073 0.042 Uiso 1 1 calc R U . . .
C20 C -0.1207(3) 0.59244(18) 0.20022(16) 0.0394(7) Uani 1 1 d . . . . .
H20A H -0.176130 0.597997 0.161201 0.047 Uiso 1 1 calc R U . . .
H20B H -0.023369 0.580054 0.178103 0.047 Uiso 1 1 calc R U . . .
C21 C -0.1318(3) 0.67580(18) 0.21758(17) 0.0416(7) Uani 1 1 d . . . . .
H21A H -0.094518 0.721298 0.169822 0.050 Uiso 1 1 calc R U . . .
H21B H -0.229878 0.691024 0.235475 0.050 Uiso 1 1 calc R U . . .
C22 C -0.1972(3) 0.4442(2) 0.26132(17) 0.0389(7) Uani 1 1 d . . . . .
C23 C -0.1780(3) 0.3638(2) 0.3153(2) 0.0510(8) Uani 1 1 d . . . . .
H23 H -0.140127 0.359881 0.358416 0.061 Uiso 1 1 calc R U . . .
C24 C -0.2130(4) 0.2895(2) 0.3073(2) 0.0652(10) Uani 1 1 d . . . . .
H24 H -0.200549 0.237027 0.345653 0.078 Uiso 1 1 calc R U . . .
C25 C -0.2654(4) 0.2916(3) 0.2443(3) 0.0686(11) Uani 1 1 d . . . . .
H25 H -0.286991 0.241166 0.238448 0.082 Uiso 1 1 calc R U . . .
C26 C -0.2855(3) 0.3699(3) 0.1897(2) 0.0633(10) Uani 1 1 d . . . . .
H26 H -0.321458 0.372425 0.146341 0.076 Uiso 1 1 calc R U . . .
C27 C -0.2535(3) 0.4461(2) 0.19766(19) 0.0515(8) Uani 1 1 d . . . . .
H27 H -0.269736 0.498483 0.160155 0.062 Uiso 1 1 calc R U . . .
C28 C -0.2020(3) 0.82538(17) 0.32899(16) 0.0373(7) Uani 1 1 d . . . . .
H28A H -0.170716 0.836533 0.370914 0.045 Uiso 1 1 calc R U . . .
H28B H -0.237102 0.767897 0.349455 0.045 Uiso 1 1 calc R U . . .
C29 C -0.3181(3) 0.89004(17) 0.30314(18) 0.0457(8) Uani 1 1 d . . . . .
H29A H -0.356012 0.874869 0.265396 0.055 Uiso 1 1 calc R U . . .
H29B H -0.393456 0.888163 0.348540 0.055 Uiso 1 1 calc R U . . .
C30 C -0.0349(3) 0.91806(17) 0.22853(16) 0.0350(6) Uani 1 1 d . . . . .
H30A H 0.042781 0.921254 0.183986 0.042 Uiso 1 1 calc R U . . .
H30B H -0.001029 0.932709 0.267882 0.042 Uiso 1 1 calc R U . . .
C31 C -0.1512(3) 0.98155(17) 0.20167(15) 0.0350(7) Uani 1 1 d . . . . .
H31A H -0.117024 1.039267 0.180510 0.042 Uiso 1 1 calc R U . . .
H31B H -0.181630 0.969168 0.160072 0.042 Uiso 1 1 calc R U . . .
C32 C -0.3752(3) 1.04333(17) 0.25680(17) 0.0349(6) Uani 1 1 d . . . . .
C33 C -0.4755(3) 1.0498(2) 0.3220(2) 0.0553(9) Uani 1 1 d . . . . .
H33 H -0.473153 1.009324 0.371321 0.066 Uiso 1 1 calc R U . . .
C34 C -0.5782(3) 1.1149(2) 0.3151(2) 0.0654(11) Uani 1 1 d . . . . .
H34 H -0.644244 1.118017 0.359755 0.078 Uiso 1 1 calc R U . . .
C35 C -0.5844(3) 1.1760(2) 0.2426(2) 0.0547(9) Uani 1 1 d . . . . .
H35 H -0.654854 1.219616 0.237602 0.066 Uiso 1 1 calc R U . . .
C36 C -0.4849(3) 1.17074(18) 0.1786(2) 0.0483(8) Uani 1 1 d . . . . .
H36 H -0.487285 1.211879 0.129648 0.058 Uiso 1 1 calc R U . . .
C37 C -0.3798(3) 1.10558(17) 0.18445(17) 0.0381(7) Uani 1 1 d . . . . .
H37 H -0.312632 1.103749 0.139848 0.046 Uiso 1 1 calc R U . . .
C38 C 0.3473(3) 0.64449(16) 0.12971(14) 0.0276(6) Uani 1 1 d . . . . .
H38A H 0.246189 0.652890 0.134079 0.033 Uiso 1 1 calc R U . . .
H38B H 0.366284 0.591746 0.170562 0.033 Uiso 1 1 calc R U . . .
C39 C 0.4159(3) 0.63699(17) 0.04932(14) 0.0289(6) Uani 1 1 d . . . . .
H39A H 0.381179 0.587771 0.043045 0.035 Uiso 1 1 calc R U . . .
H39B H 0.391445 0.688132 0.008453 0.035 Uiso 1 1 calc R U . . .
C40 C 0.6221(3) 0.70085(18) 0.05119(16) 0.0344(6) Uani 1 1 d . . . . .
H40A H 0.601671 0.753196 0.010309 0.041 Uiso 1 1 calc R U . . .
H40B H 0.723373 0.693366 0.046267 0.041 Uiso 1 1 calc R U . . .
C41 C 0.5547(3) 0.70859(18) 0.13108(15) 0.0332(6) Uani 1 1 d . . . . .
H41A H 0.581249 0.658198 0.171975 0.040 Uiso 1 1 calc R U . . .
H41B H 0.587830 0.758738 0.136558 0.040 Uiso 1 1 calc R U . . .
C42 C 0.6445(3) 0.60648(17) -0.02755(16) 0.0346(6) Uani 1 1 d . . . . .
C43 C 0.5840(3) 0.60407(19) -0.08624(16) 0.0458(8) Uani 1 1 d . . . . .
H43 H 0.487282 0.614795 -0.081778 0.055 Uiso 1 1 calc R U . . .
C44 C 0.6631(4) 0.5860(2) -0.15274(18) 0.0611(10) Uani 1 1 d . . . . .
H44 H 0.619338 0.585461 -0.192429 0.073 Uiso 1 1 calc R U . . .
C45 C 0.8044(4) 0.5690(2) -0.1599(2) 0.0663(11) Uani 1 1 d . . . . .
H45 H 0.858112 0.558568 -0.205099 0.080 Uiso 1 1 calc R U . . .
C46 C 0.8663(4) 0.5673(3) -0.1000(3) 0.0841(14) Uani 1 1 d . . . . .
H46 H 0.962148 0.553414 -0.103533 0.101 Uiso 1 1 calc R U . . .
C47 C 0.7883(3) 0.5861(2) -0.0347(2) 0.0669(11) Uani 1 1 d . . . . .
H47 H 0.832163 0.585070 0.005421 0.080 Uiso 1 1 calc R U . . .
C48 C 0.4092(3) 0.94103(16) 0.15960(16) 0.0336(6) Uani 1 1 d . . . . .
H48A H 0.500229 0.962648 0.129538 0.040 Uiso 1 1 calc R U . . .
H48B H 0.415317 0.917563 0.214871 0.040 Uiso 1 1 calc R U . . .
C49 C 0.2999(3) 1.01449(16) 0.14945(15) 0.0324(6) Uani 1 1 d . . . . .
H49A H 0.215958 0.996617 0.189880 0.039 Uiso 1 1 calc R U . . .
H49B H 0.335358 1.062409 0.157535 0.039 Uiso 1 1 calc R U . . .
C50 C 0.2535(3) 0.97718(16) 0.03666(15) 0.0337(6) Uani 1 1 d . . . . .
H50A H 0.260424 1.003688 -0.019844 0.040 Uiso 1 1 calc R U . . .
H50B H 0.162419 0.951935 0.058678 0.040 Uiso 1 1 calc R U . . .
C51 C 0.3676(3) 0.90646(17) 0.05095(14) 0.0350(7) Uani 1 1 d . . . . .
H51A H 0.347852 0.860075 0.034343 0.042 Uiso 1 1 calc R U . . .
H51B H 0.457303 0.928772 0.019252 0.042 Uiso 1 1 calc R U . . .
C52 C 0.1549(3) 1.10986(17) 0.06136(15) 0.0322(6) Uani 1 1 d . . . . .
C53 C 0.1204(3) 1.16134(18) 0.11016(17) 0.0400(7) Uani 1 1 d . . . . .
H53 H 0.168357 1.151516 0.150768 0.048 Uiso 1 1 calc R U . . .
C54 C 0.0173(3) 1.2262(2) 0.0997(2) 0.0521(8) Uani 1 1 d . . . . .
H54 H -0.002660 1.259723 0.132972 0.063 Uiso 1 1 calc R U . . .
C55 C -0.0568(4) 1.2424(2) 0.0406(2) 0.0569(9) Uani 1 1 d . . . . .
H55 H -0.126678 1.286267 0.033773 0.068 Uiso 1 1 calc R U . . .
C56 C -0.0251(3) 1.1923(2) -0.00799(19) 0.0537(9) Uani 1 1 d . . . . .
H56 H -0.074285 1.202415 -0.048128 0.064 Uiso 1 1 calc R U . . .
C57 C 0.0782(3) 1.12730(19) 0.00173(17) 0.0427(7) Uani 1 1 d . . . . .
H57 H 0.097464 1.094306 -0.031970 0.051 Uiso 1 1 calc R U . . .

loop_
_atom_site_aniso_label
_atom_site_aniso_U_11
_atom_site_aniso_U_22
_atom_site_aniso_U_33
_atom_site_aniso_U_23
_atom_site_aniso_U_13
_atom_site_aniso_U_12
P1 0.0222(3) 0.0229(3) 0.0192(3) -0.0045(3) -0.0037(3) 0.0005(3)
P2 0.0186(3) 0.0289(4) 0.0237(3) -0.0074(3) -0.0043(3) 0.0033(3)
P3 0.0219(3) 0.0227(3) 0.0188(3) -0.0033(3) -0.0021(2) 0.0012(3)
N1 0.0215(11) 0.0316(12) 0.0209(11) -0.0072(9) -0.0025(8) -0.0003(9)
N2 0.0199(11) 0.0376(13) 0.0218(11) -0.0080(9) -0.0051(8) 0.0043(9)
N3 0.0197(10) 0.0245(11) 0.0232(11) -0.0038(9) -0.0036(8) -0.0017(8)
N4 0.0309(12) 0.0236(11) 0.0225(11) -0.0064(9) -0.0084(9) 0.0030(9)
N5 0.0271(11) 0.0240(11) 0.0197(10) -0.0062(9) -0.0077(9) -0.0001(9)
N6 0.0311(12) 0.0296(12) 0.0299(12) -0.0055(10) -0.0133(10) -0.0005(9)
N7 0.0359(13) 0.0401(14) 0.0382(14) -0.0195(11) -0.0100(11) -0.0038(11)
N8 0.0182(10) 0.0273(12) 0.0274(11) -0.0050(9) -0.0013(9) 0.0017(9)
N9 0.0266(12) 0.0260(12) 0.0386(13) -0.0026(10) 0.0039(10) 0.0028(9)
N10 0.0174(10) 0.0293(12) 0.0299(12) -0.0142(9) -0.0020(9) 0.0001(9)
N11 0.0255(11) 0.0340(13) 0.0270(12) -0.0140(10) -0.0023(9) 0.0026(9)
N12 0.0485(14) 0.0243(12) 0.0207(11) -0.0025(9) -0.0055(10) -0.0050(10)
N13 0.0348(12) 0.0271(12) 0.0254(12) -0.0044(9) -0.0074(9) -0.0022(10)
F1 0.1015(18) 0.122(2) 0.0836(16) -0.0768(16) 0.0046(13) 0.0162(15)
F2 0.0648(12) 0.0266(9) 0.0473(10) -0.0108(7) -0.0025(8) -0.0052(8)
C1 0.063(2) 0.072(3) 0.057(2) -0.044(2) -0.0059(19) 0.016(2)
C2 0.040(2) 0.105(3) 0.079(3) -0.056(3) 0.0095(18) -0.005(2)
C3 0.0398(18) 0.072(2) 0.071(2) -0.049(2) -0.0062(17) -0.0037(17)
C4 0.0363(16) 0.0339(16) 0.0376(16) -0.0170(13) -0.0120(13) 0.0071(12)
C5 0.068(2) 0.0398(18) 0.051(2) -0.0214(16) -0.0004(17) -0.0152(16)
C6 0.090(3) 0.048(2) 0.064(2) -0.0376(19) -0.015(2) -0.005(2)
C7 0.0448(17) 0.0272(15) 0.0338(15) -0.0101(12) -0.0122(13) 0.0028(12)
C8 0.0350(15) 0.0318(15) 0.0338(15) -0.0116(12) -0.0138(12) -0.0001(12)
C9 0.0364(15) 0.0330(15) 0.0351(15) -0.0087(12) -0.0190(12) -0.0006(12)
C10 0.0356(15) 0.0253(14) 0.0340(15) -0.0064(12) -0.0169(12) 0.0041(11)
C11 0.0319(14) 0.0275(14) 0.0209(13) -0.0065(11) -0.0065(11) -0.0011(11)
C12 0.0270(13) 0.0276(14) 0.0199(13) -0.0078(11) -0.0086(10) -0.0005(11)
C13 0.0298(14) 0.0290(14) 0.0248(14) -0.0117(11) -0.0044(11) 0.0032(11)
C14 0.0333(15) 0.0338(16) 0.0247(14) -0.0075(12) 0.0003(11) -0.0060(12)
C15 0.0423(16) 0.0230(14) 0.0331(15) -0.0109(12) -0.0107(13) -0.0026(12)
C16 0.0325(15) 0.0321(15) 0.0352(16) -0.0158(12) -0.0051(12) 0.0024(12)
C17 0.0296(14) 0.0360(16) 0.0215(13) -0.0114(11) -0.0039(11) -0.0018(11)
C18 0.0288(14) 0.0418(17) 0.0327(15) -0.0152(13) -0.0031(12) -0.0070(12)
C19 0.0415(16) 0.0351(16) 0.0301(15) -0.0095(12) -0.0076(12) -0.0083(13)
C20 0.0398(17) 0.0481(18) 0.0364(17) -0.0164(14) -0.0168(13) 0.0013(14)
C21 0.0441(17) 0.0402(17) 0.0465(18) -0.0121(14) -0.0267(14) 0.0039(14)
C22 0.0249(14) 0.055(2) 0.0470(18) -0.0307(16) -0.0035(13) -0.0041(13)
C23 0.053(2) 0.046(2) 0.065(2) -0.0300(17) -0.0141(17) -0.0041(16)
C24 0.062(2) 0.057(2) 0.088(3) -0.040(2) -0.008(2) -0.0085(18)
C25 0.048(2) 0.072(3) 0.104(3) -0.060(3) 0.001(2) -0.0116(19)
C26 0.041(2) 0.100(3) 0.076(3) -0.062(3) -0.0111(18) -0.008(2)
C27 0.0365(17) 0.074(2) 0.058(2) -0.0393(19) -0.0075(15) -0.0059(16)
C28 0.0298(15) 0.0323(16) 0.0342(15) -0.0007(12) 0.0040(12) 0.0064(12)
C29 0.0262(15) 0.0307(16) 0.058(2) 0.0004(14) 0.0097(13) 0.0044(12)
C30 0.0280(14) 0.0348(16) 0.0379(16) -0.0112(13) 0.0014(12) -0.0026(12)
C31 0.0334(15) 0.0279(15) 0.0331(15) -0.0024(12) 0.0026(12) -0.0014(12)
C32 0.0259(14) 0.0279(15) 0.0480(17) -0.0114(13) -0.0046(13) 0.0019(11)
C33 0.0445(19) 0.0399(19) 0.058(2) -0.0025(16) 0.0073(16) 0.0109(15)
C34 0.046(2) 0.047(2) 0.083(3) -0.017(2) 0.0115(18) 0.0114(16)
C35 0.0392(18) 0.0370(19) 0.088(3) -0.0218(19) -0.0168(18) 0.0102(14)
C36 0.056(2) 0.0289(16) 0.062(2) -0.0098(15) -0.0269(17) 0.0065(14)
C37 0.0414(17) 0.0286(15) 0.0460(18) -0.0127(13) -0.0131(14) 0.0020(13)
C38 0.0248(13) 0.0300(14) 0.0265(14) -0.0082(11) -0.0032(11) -0.0022(11)
C39 0.0264(14) 0.0335(15) 0.0289(14) -0.0128(12) -0.0054(11) -0.0011(11)
C40 0.0228(14) 0.0446(17) 0.0371(16) -0.0181(13) -0.0013(12) -0.0017(12)
C41 0.0206(13) 0.0420(17) 0.0399(16) -0.0204(13) -0.0022(11) 0.0010(11)
C42 0.0399(16) 0.0287(15) 0.0321(15) -0.0128(12) 0.0007(12) 0.0027(12)
C43 0.057(2) 0.0490(19) 0.0288(16) -0.0159(14) -0.0103(14) 0.0186(15)
C44 0.099(3) 0.048(2) 0.0354(19) -0.0187(15) -0.0189(19) 0.0224(19)
C45 0.083(3) 0.054(2) 0.053(2) -0.0307(18) 0.026(2) -0.005(2)
C46 0.050(2) 0.114(4) 0.109(4) -0.085(3) 0.018(2) -0.002(2)
C47 0.0399(19) 0.101(3) 0.079(3) -0.064(2) -0.0008(18) 0.0063(19)
C48 0.0398(16) 0.0289(15) 0.0300(15) -0.0029(12) -0.0094(12) -0.0082(12)
C49 0.0396(16) 0.0294(15) 0.0287(14) -0.0082(12) -0.0065(12) -0.0083(12)
C50 0.0439(17) 0.0327(15) 0.0208(14) -0.0040(11) -0.0045(12) -0.0058(12)
C51 0.0520(18) 0.0279(15) 0.0187(13) -0.0016(11) -0.0017(12) -0.0059(13)
C52 0.0287(14) 0.0307(15) 0.0303(15) -0.0032(12) -0.0008(11) -0.0055(12)
C53 0.0377(16) 0.0409(17) 0.0403(17) -0.0126(14) -0.0058(13) -0.0028(13)
C54 0.050(2) 0.049(2) 0.058(2) -0.0255(17) -0.0053(16) 0.0065(16)
C55 0.051(2) 0.054(2) 0.058(2) -0.0138(18) -0.0127(17) 0.0152(16)
C56 0.0460(19) 0.061(2) 0.048(2) -0.0101(17) -0.0156(15) 0.0065(16)
C57 0.0421(17) 0.0471(19) 0.0365(17) -0.0107(14) -0.0094(13) 0.0011(14)

loop_
_atom_type_symbol
_atom_type_description
_atom_type_scat_dispersion_real
_atom_type_scat_dispersion_imag
_atom_type_scat_source
C C 0.0033 0.0016 'International Tables Vol C Tables 4.2.6.8 and 6.1.1.4'
H H 0.0000 0.0000 'International Tables Vol C Tables 4.2.6.8 and 6.1.1.4'
F F 0.0171 0.0103 'International Tables Vol C Tables 4.2.6.8 and 6.1.1.4'
N N 0.0061 0.0033 'International Tables Vol C Tables 4.2.6.8 and 6.1.1.4'
P P 0.1023 0.0942 'International Tables Vol C Tables 4.2.6.8 and 6.1.1.4'

loop_
_geom_angle_atom_site_label_1
_geom_angle_atom_site_label_2
_geom_angle_atom_site_label_3
_geom_angle
_geom_angle_site_symmetry_1
_geom_angle_site_symmetry_3
_geom_angle_publ_flag
N1 P1 N3 115.32(10) . . ?
N1 P1 N4 108.30(10) . . ?
N3 P1 N4 110.86(11) . . ?
N1 P1 N5 109.05(10) . . ?
N3 P1 N5 110.61(10) . . ?
N4 P1 N5 101.83(10) . . ?
N2 P2 N1 117.38(11) . . ?
N2 P2 N6 110.46(11) . . ?
N1 P2 N6 106.05(11) . . ?
N2 P2 N8 106.03(10) . . ?
N1 P2 N8 112.48(11) . . ?
N6 P2 N8 103.62(11) . . ?
N2 P3 N3 116.07(10) . . ?
N2 P3 N12 113.98(11) . . ?
N3 P3 N12 105.46(11) . . ?
N2 P3 N10 105.65(11) . . ?
N3 P3 N10 114.67(10) . . ?
N12 P3 N10 100.08(11) . . ?
P1 N1 P2 122.36(12) . . ?
P2 N2 P3 122.64(13) . . ?
P3 N3 P1 122.52(12) . . ?
C8 N4 C7 111.8(2) . . ?
C8 N4 P1 118.20(16) . . ?
C7 N4 P1 114.33(16) . . ?
C11 N5 C10 110.22(19) . . ?
C11 N5 P1 111.42(14) . . ?
C10 N5 P1 114.89(16) . . ?
C18 N6 C21 111.5(2) . . ?
C18 N6 P2 125.76(17) . . ?
C21 N6 P2 119.48(17) . . ?
C22 N7 C20 117.8(2) . . ?
C22 N7 C19 117.1(2) . . ?
C20 N7 C19 111.3(2) . . ?
C30 N8 C28 109.9(2) . . ?
C30 N8 P2 118.81(16) . . ?
C28 N8 P2 117.05(16) . . ?
C32 N9 C31 117.3(2) . . ?
C32 N9 C29 115.5(2) . . ?
C31 N9 C29 111.3(2) . . ?
C38 N10 C41 111.60(19) . . ?
C38 N10 P3 126.42(16) . . ?
C41 N10 P3 118.04(17) . . ?
C42 N11 C39 116.1(2) . . ?
C42 N11 C40 113.5(2) . . ?
C39 N11 C40 109.91(19) . . ?
C48 N12 C51 110.2(2) . . ?
C48 N12 P3 126.63(17) . . ?
C51 N12 P3 120.71(18) . . ?
C52 N13 C50 115.2(2) . . ?
C52 N13 C49 115.2(2) . . ?
C50 N13 C49 116.5(2) . . ?
C6 C1 F1 118.5(3) . . ?
C6 C1 C2 122.9(3) . . ?
F1 C1 C2 118.6(4) . . ?
C1 C2 C3 117.9(3) . . ?
C1 C2 H2 121.1 . . ?
C3 C2 H2 121.1 . . ?
C4 C3 C2 121.5(3) . . ?
C4 C3 H3 119.2 . . ?
C2 C3 H3 119.2 . . ?
C3 C4 C5 117.9(3) . . ?
C3 C4 C7 119.4(3) . . ?
C5 C4 C7 122.6(3) . . ?
C4 C5 C6 121.6(3) . . ?
C4 C5 H5 119.2 . . ?
C6 C5 H5 119.2 . . ?
C1 C6 C5 118.2(3) . . ?
C1 C6 H6 120.9 . . ?
C5 C6 H6 120.9 . . ?
N4 C7 C4 112.8(2) . . ?
N4 C7 H7A 109.0 . . ?
C4 C7 H7A 109.0 . . ?
N4 C7 H7B 109.0 . . ?
C4 C7 H7B 109.0 . . ?
H7A C7 H7B 107.8 . . ?
N4 C8 C9 112.0(2) . . ?
N4 C8 H8A 109.2 . . ?
C9 C8 H8A 109.2 . . ?
N4 C8 H8B 109.2 . . ?
C9 C8 H8B 109.2 . . ?
H8A C8 H8B 107.9 . . ?
C10 C9 C8 112.1(2) . . ?
C10 C9 H9A 109.2 . . ?
C8 C9 H9A 109.2 . . ?
C10 C9 H9B 109.2 . . ?
C8 C9 H9B 109.2 . . ?
H9A C9 H9B 107.9 . . ?
N5 C10 C9 110.9(2) . . ?
N5 C10 H10A 109.5 . . ?
C9 C10 H10A 109.5 . . ?
N5 C10 H10B 109.5 . . ?
C9 C10 H10B 109.5 . . ?
H10A C10 H10B 108.0 . . ?
N5 C11 C12 113.70(19) . . ?
N5 C11 H11A 108.8 . . ?
C12 C11 H11A 108.8 . . ?
N5 C11 H11B 108.8 . . ?
C12 C11 H11B 108.8 . . ?
H11A C11 H11B 107.7 . . ?
C17 C12 C13 118.8(2) . . ?
C17 C12 C11 120.3(2) . . ?
C13 C12 C11 120.9(2) . . ?
C14 C13 C12 121.4(2) . . ?
C14 C13 H13 119.3 . . ?
C12 C13 H13 119.3 . . ?
C15 C14 C13 117.6(2) . . ?
C15 C14 H14 121.2 . . ?
C13 C14 H14 121.2 . . ?
C16 C15 F2 118.1(2) . . ?
C16 C15 C14 123.2(2) . . ?
F2 C15 C14 118.6(2) . . ?
C15 C16 C17 118.0(2) . . ?
C15 C16 H16 121.0 . . ?
C17 C16 H16 121.0 . . ?
C12 C17 C16 121.0(2) . . ?
C12 C17 H17 119.5 . . ?
C16 C17 H17 119.5 . . ?
N6 C18 C19 111.1(2) . . ?
N6 C18 H18A 109.4 . . ?
C19 C18 H18A 109.4 . . ?
N6 C18 H18B 109.4 . . ?
C19 C18 H18B 109.4 . . ?
H18A C18 H18B 108.0 . . ?
N7 C19 C18 111.4(2) . . ?
N7 C19 H19A 109.3 . . ?
C18 C19 H19A 109.3 . . ?
N7 C19 H19B 109.3 . . ?
C18 C19 H19B 109.3 . . ?
H19A C19 H19B 108.0 . . ?
N7 C20 C21 111.6(2) . . ?
N7 C20 H20A 109.3 . . ?
C21 C20 H20A 109.3 . . ?
N7 C20 H20B 109.3 . . ?
C21 C20 H20B 109.3 . . ?
H20A C20 H20B 108.0 . . ?
N6 C21 C20 109.9(2) . . ?
N6 C21 H21A 109.7 . . ?
C20 C21 H21A 109.7 . . ?
N6 C21 H21B 109.7 . . ?
C20 C21 H21B 109.7 . . ?
H21A C21 H21B 108.2 . . ?
C23 C22 C27 116.3(3) . . ?
C23 C22 N7 123.1(3) . . ?
C27 C22 N7 120.5(3) . . ?
C24 C23 C22 122.3(3) . . ?
C24 C23 H23 118.9 . . ?
C22 C23 H23 118.9 . . ?
C25 C24 C23 121.1(4) . . ?
C25 C24 H24 119.4 . . ?
C23 C24 H24 119.4 . . ?
C24 C25 C26 118.1(3) . . ?
C24 C25 H25 120.9 . . ?
C26 C25 H25 120.9 . . ?
C25 C26 C27 121.6(3) . . ?
C25 C26 H26 119.2 . . ?
C27 C26 H26 119.2 . . ?
C22 C27 C26 120.5(3) . . ?
C22 C27 H27 119.7 . . ?
C26 C27 H27 119.7 . . ?
N8 C28 C29 110.1(2) . . ?
N8 C28 H28A 109.6 . . ?
C29 C28 H28A 109.6 . . ?
N8 C28 H28B 109.6 . . ?
C29 C28 H28B 109.6 . . ?
H28A C28 H28B 108.2 . . ?
N9 C29 C28 111.8(2) . . ?
N9 C29 H29A 109.3 . . ?
C28 C29 H29A 109.3 . . ?
N9 C29 H29B 109.3 . . ?
C28 C29 H29B 109.3 . . ?
H29A C29 H29B 107.9 . . ?
N8 C30 C31 111.1(2) . . ?
N8 C30 H30A 109.4 . . ?
C31 C30 H30A 109.4 . . ?
N8 C30 H30B 109.4 . . ?
C31 C30 H30B 109.4 . . ?
H30A C30 H30B 108.0 . . ?
N9 C31 C30 109.9(2) . . ?
N9 C31 H31A 109.7 . . ?
C30 C31 H31A 109.7 . . ?
N9 C31 H31B 109.7 . . ?
C30 C31 H31B 109.7 . . ?
H31A C31 H31B 108.2 . . ?
C37 C32 C33 118.0(3) . . ?
C37 C32 N9 122.8(2) . . ?
C33 C32 N9 119.1(2) . . ?
C34 C33 C32 121.2(3) . . ?
C34 C33 H33 119.4 . . ?
C32 C33 H33 119.4 . . ?
C33 C34 C35 120.7(3) . . ?
C33 C34 H34 119.6 . . ?
C35 C34 H34 119.6 . . ?
C36 C35 C34 118.3(3) . . ?
C36 C35 H35 120.8 . . ?
C34 C35 H35 120.8 . . ?
C35 C36 C37 121.8(3) . . ?
C35 C36 H36 119.1 . . ?
C37 C36 H36 119.1 . . ?
C32 C37 C36 119.9(3) . . ?
C32 C37 H37 120.0 . . ?
C36 C37 H37 120.0 . . ?
N10 C38 C39 110.1(2) . . ?
N10 C38 H38A 109.6 . . ?
C39 C38 H38A 109.6 . . ?
N10 C38 H38B 109.6 . . ?
C39 C38 H38B 109.6 . . ?
H38A C38 H38B 108.1 . . ?
N11 C39 C38 110.5(2) . . ?
N11 C39 H39A 109.5 . . ?
C38 C39 H39A 109.5 . . ?
N11 C39 H39B 109.5 . . ?
C38 C39 H39B 109.5 . . ?
H39A C39 H39B 108.1 . . ?
N11 C40 C41 110.3(2) . . ?
N11 C40 H40A 109.6 . . ?
C41 C40 H40A 109.6 . . ?
N11 C40 H40B 109.6 . . ?
C41 C40 H40B 109.6 . . ?
H40A C40 H40B 108.1 . . ?
N10 C41 C40 110.4(2) . . ?
N10 C41 H41A 109.6 . . ?
C40 C41 H41A 109.6 . . ?
N10 C41 H41B 109.6 . . ?
C40 C41 H41B 109.6 . . ?
H41A C41 H41B 108.1 . . ?
C43 C42 C47 117.4(3) . . ?
C43 C42 N11 123.6(3) . . ?
C47 C42 N11 119.0(3) . . ?
C42 C43 C44 121.5(3) . . ?
C42 C43 H43 119.2 . . ?
C44 C43 H43 119.2 . . ?
C45 C44 C43 120.2(3) . . ?
C45 C44 H44 119.9 . . ?
C43 C44 H44 119.9 . . ?
C44 C45 C46 119.2(3) . . ?
C44 C45 H45 120.4 . . ?
C46 C45 H45 120.4 . . ?
C45 C46 C47 120.6(4) . . ?
C45 C46 H46 119.7 . . ?
C47 C46 H46 119.7 . . ?
C46 C47 C42 121.0(4) . . ?
C46 C47 H47 119.5 . . ?
C42 C47 H47 119.5 . . ?
N12 C48 C49 112.5(2) . . ?
N12 C48 H48A 109.1 . . ?
C49 C48 H48A 109.1 . . ?
N12 C48 H48B 109.1 . . ?
C49 C48 H48B 109.1 . . ?
H48A C48 H48B 107.8 . . ?
N13 C49 C48 113.8(2) . . ?
N13 C49 H49A 108.8 . . ?
C48 C49 H49A 108.8 . . ?
N13 C49 H49B 108.8 . . ?
C48 C49 H49B 108.8 . . ?
H49A C49 H49B 107.7 . . ?
N13 C50 C51 113.3(2) . . ?
N13 C50 H50A 108.9 . . ?
C51 C50 H50A 108.9 . . ?
N13 C50 H50B 108.9 . . ?
C51 C50 H50B 108.9 . . ?
H50A C50 H50B 107.7 . . ?
N12 C51 C50 111.7(2) . . ?
N12 C51 H51A 109.3 . . ?
C50 C51 H51A 109.3 . . ?
N12 C51 H51B 109.3 . . ?
C50 C51 H51B 109.3 . . ?
H51A C51 H51B 107.9 . . ?
C53 C52 C57 116.5(3) . . ?
C53 C52 N13 121.7(2) . . ?
C57 C52 N13 121.8(2) . . ?
C54 C53 C52 121.6(3) . . ?
C54 C53 H53 119.2 . . ?
C52 C53 H53 119.2 . . ?
C53 C54 C55 121.0(3) . . ?
C53 C54 H54 119.5 . . ?
C55 C54 H54 119.5 . . ?
C56 C55 C54 118.5(3) . . ?
C56 C55 H55 120.8 . . ?
C54 C55 H55 120.8 . . ?
C55 C56 C57 121.1(3) . . ?
C55 C56 H56 119.4 . . ?
C57 C56 H56 119.4 . . ?
C56 C57 C52 121.3(3) . . ?
C56 C57 H57 119.3 . . ?
C52 C57 H57 119.3 . . ?

loop_
_geom_bond_atom_site_label_1
_geom_bond_atom_site_label_2
_geom_bond_distance
_geom_bond_site_symmetry_2
_geom_bond_publ_flag
P1 N1 1.586(2) . ?
P1 N3 1.599(2) . ?
P1 N4 1.663(2) . ?
P1 N5 1.682(2) . ?
P2 N2 1.590(2) . ?
P2 N1 1.599(2) . ?
P2 N6 1.647(2) . ?
P2 N8 1.667(2) . ?
P3 N2 1.591(2) . ?
P3 N3 1.594(2) . ?
P3 N12 1.647(2) . ?
P3 N10 1.654(2) . ?
N4 C8 1.471(3) . ?
N4 C7 1.472(3) . ?
N5 C11 1.467(3) . ?
N5 C10 1.473(3) . ?
N6 C18 1.450(3) . ?
N6 C21 1.453(3) . ?
N7 C22 1.415(3) . ?
N7 C20 1.453(3) . ?
N7 C19 1.458(3) . ?
N8 C30 1.456(3) . ?
N8 C28 1.467(3) . ?
N9 C32 1.417(3) . ?
N9 C31 1.447(3) . ?
N9 C29 1.448(3) . ?
N10 C38 1.452(3) . ?
N10 C41 1.462(3) . ?
N11 C42 1.423(3) . ?
N11 C39 1.459(3) . ?
N11 C40 1.473(3) . ?
N12 C48 1.451(3) . ?
N12 C51 1.455(3) . ?
N13 C52 1.407(3) . ?
N13 C50 1.469(3) . ?
N13 C49 1.472(3) . ?
F1 C1 1.359(3) . ?
F2 C15 1.368(3) . ?
C1 C6 1.348(5) . ?
C1 C2 1.365(5) . ?
C2 C3 1.387(4) . ?
C2 H2 0.9300 . ?
C3 C4 1.375(4) . ?
C3 H3 0.9300 . ?
C4 C5 1.376(4) . ?
C4 C7 1.504(4) . ?
C5 C6 1.387(4) . ?
C5 H5 0.9300 . ?
C6 H6 0.9300 . ?
C7 H7A 0.9700 . ?
C7 H7B 0.9700 . ?
C8 C9 1.508(3) . ?
C8 H8A 0.9700 . ?
C8 H8B 0.9700 . ?
C9 C10 1.504(3) . ?
C9 H9A 0.9700 . ?
C9 H9B 0.9700 . ?
C10 H10A 0.9700 . ?
C10 H10B 0.9700 . ?
C11 C12 1.512(3) . ?
C11 H11A 0.9700 . ?
C11 H11B 0.9700 . ?
C12 C17 1.382(3) . ?
C12 C13 1.387(3) . ?
C13 C14 1.384(3) . ?
C13 H13 0.9300 . ?
C14 C15 1.377(4) . ?
C14 H14 0.9300 . ?
C15 C16 1.365(4) . ?
C16 C17 1.391(3) . ?
C16 H16 0.9300 . ?
C17 H17 0.9300 . ?
C18 C19 1.507(4) . ?
C18 H18A 0.9700 . ?
C18 H18B 0.9700 . ?
C19 H19A 0.9700 . ?
C19 H19B 0.9700 . ?
C20 C21 1.502(4) . ?
C20 H20A 0.9700 . ?
C20 H20B 0.9700 . ?
C21 H21A 0.9700 . ?
C21 H21B 0.9700 . ?
C22 C23 1.386(4) . ?
C22 C27 1.393(4) . ?
C23 C24 1.377(4) . ?
C23 H23 0.9300 . ?
C24 C25 1.360(5) . ?
C24 H24 0.9300 . ?
C25 C26 1.368(5) . ?
C25 H25 0.9300 . ?
C26 C27 1.396(5) . ?
C26 H26 0.9300 . ?
C27 H27 0.9300 . ?
C28 C29 1.506(4) . ?
C28 H28A 0.9700 . ?
C28 H28B 0.9700 . ?
C29 H29A 0.9700 . ?
C29 H29B 0.9700 . ?
C30 C31 1.502(3) . ?
C30 H30A 0.9700 . ?
C30 H30B 0.9700 . ?
C31 H31A 0.9700 . ?
C31 H31B 0.9700 . ?
C32 C37 1.386(4) . ?
C32 C33 1.387(4) . ?
C33 C34 1.373(4) . ?
C33 H33 0.9300 . ?
C34 C35 1.384(5) . ?
C34 H34 0.9300 . ?
C35 C36 1.360(4) . ?
C35 H35 0.9300 . ?
C36 C37 1.389(4) . ?
C36 H36 0.9300 . ?
C37 H37 0.9300 . ?
C38 C39 1.513(3) . ?
C38 H38A 0.9700 . ?
C38 H38B 0.9700 . ?
C39 H39A 0.9700 . ?
C39 H39B 0.9700 . ?
C40 C41 1.503(3) . ?
C40 H40A 0.9700 . ?
C40 H40B 0.9700 . ?
C41 H41A 0.9700 . ?
C41 H41B 0.9700 . ?
C42 C43 1.359(4) . ?
C42 C47 1.391(4) . ?
C43 C44 1.389(4) . ?
C43 H43 0.9300 . ?
C44 C45 1.361(5) . ?
C44 H44 0.9300 . ?
C45 C46 1.366(5) . ?
C45 H45 0.9300 . ?
C46 C47 1.373(5) . ?
C46 H46 0.9300 . ?
C47 H47 0.9300 . ?
C48 C49 1.508(4) . ?
C48 H48A 0.9700 . ?
C48 H48B 0.9700 . ?
C49 H49A 0.9700 . ?
C49 H49B 0.9700 . ?
C50 C51 1.514(4) . ?
C50 H50A 0.9700 . ?
C50 H50B 0.9700 . ?
C51 H51A 0.9700 . ?
C51 H51B 0.9700 . ?
C52 C53 1.395(4) . ?
C52 C57 1.401(4) . ?
C53 C54 1.375(4) . ?
C53 H53 0.9300 . ?
C54 C55 1.377(4) . ?
C54 H54 0.9300 . ?
C55 C56 1.374(5) . ?
C55 H55 0.9300 . ?
C56 C57 1.377(4) . ?
C56 H56 0.9300 . ?
C57 H57 0.9300 . ?

loop_
_geom_hbond_atom_site_label_D
_geom_hbond_atom_site_label_H
_geom_hbond_atom_site_label_A
_geom_hbond_distance_DH
_geom_hbond_distance_HA
_geom_hbond_distance_DA
_geom_hbond_angle_DHA
_geom_hbond_site_symmetry_A
_geom_hbond_publ_flag
C9 H9B Cg8 0.9700 2.69 3.621(3) 160.14 2_666 yes
C24 H24 Cg7 0.9300 2.66 3.552(5) 161.60 2_566 yes
C25 H25 Cg10 0.9300 2.97 3.829(5) 154.27 1_545 yes
C31 H31A Cg12 0.9700 2.98 3.856(3) 150.49 1_555 yes
C39 H39A Cg11 0.9700 2.95 3.862(3) 156.53 2_665 yes

loop_
_geom_torsion_atom_site_label_1
_geom_torsion_atom_site_label_2
_geom_torsion_atom_site_label_3
_geom_torsion_atom_site_label_4
_geom_torsion
_geom_torsion_site_symmetry_1
_geom_torsion_site_symmetry_2
_geom_torsion_site_symmetry_3
_geom_torsion_site_symmetry_4
_geom_torsion_publ_flag
N3 P1 N1 P2 16.03(19) . . . . ?
N4 P1 N1 P2 140.88(14) . . . . ?
N5 P1 N1 P2 -109.09(15) . . . . ?
N2 P2 N1 P1 -2.3(2) . . . . ?
N6 P2 N1 P1 121.67(15) . . . . ?
N8 P2 N1 P1 -125.73(14) . . . . ?
N1 P2 N2 P3 -5.4(2) . . . . ?
N6 P2 N2 P3 -127.14(15) . . . . ?
N8 P2 N2 P3 121.22(15) . . . . ?
N3 P3 N2 P2 -1.5(2) . . . . ?
N12 P3 N2 P2 -124.31(15) . . . . ?
N10 P3 N2 P2 126.82(15) . . . . ?
N2 P3 N3 P1 16.74(19) . . . . ?
N12 P3 N3 P1 143.94(14) . . . . ?
N10 P3 N3 P1 -106.98(15) . . . . ?
N1 P1 N3 P3 -23.73(18) . . . . ?
N4 P1 N3 P3 -147.24(13) . . . . ?
N5 P1 N3 P3 100.57(15) . . . . ?
N1 P1 N4 C8 160.64(17) . . . . ?
N3 P1 N4 C8 -71.91(19) . . . . ?
N5 P1 N4 C8 45.78(19) . . . . ?
N1 P1 N4 C7 -64.5(2) . . . . ?
N3 P1 N4 C7 63.0(2) . . . . ?
N5 P1 N4 C7 -179.35(17) . . . . ?
N1 P1 N5 C11 70.25(18) . . . . ?
N3 P1 N5 C11 -57.57(18) . . . . ?
N4 P1 N5 C11 -175.44(16) . . . . ?
N1 P1 N5 C10 -163.49(16) . . . . ?
N3 P1 N5 C10 68.68(19) . . . . ?
N4 P1 N5 C10 -49.19(18) . . . . ?
N2 P2 N6 C18 142.2(2) . . . . ?
N1 P2 N6 C18 14.0(2) . . . . ?
N8 P2 N6 C18 -104.6(2) . . . . ?
N2 P2 N6 C21 -60.0(2) . . . . ?
N1 P2 N6 C21 171.77(19) . . . . ?
N8 P2 N6 C21 53.1(2) . . . . ?
N2 P2 N8 C30 -43.0(2) . . . . ?
N1 P2 N8 C30 86.5(2) . . . . ?
N6 P2 N8 C30 -159.39(19) . . . . ?
N2 P2 N8 C28 -178.86(19) . . . . ?
N1 P2 N8 C28 -49.3(2) . . . . ?
N6 P2 N8 C28 64.8(2) . . . . ?
N2 P3 N10 C38 -23.1(2) . . . . ?
N3 P3 N10 C38 106.0(2) . . . . ?
N12 P3 N10 C38 -141.7(2) . . . . ?
N2 P3 N10 C41 -178.81(18) . . . . ?
N3 P3 N10 C41 -49.7(2) . . . . ?
N12 P3 N10 C41 62.6(2) . . . . ?
N2 P3 N12 C48 105.6(2) . . . . ?
N3 P3 N12 C48 -22.9(2) . . . . ?
N10 P3 N12 C48 -142.2(2) . . . . ?
N2 P3 N12 C51 -55.0(2) . . . . ?
N3 P3 N12 C51 176.56(19) . . . . ?
N10 P3 N12 C51 57.3(2) . . . . ?
C6 C1 C2 C3 -1.6(6) . . . . ?
F1 C1 C2 C3 179.2(3) . . . . ?
C1 C2 C3 C4 0.1(6) . . . . ?
C2 C3 C4 C5 1.1(5) . . . . ?
C2 C3 C4 C7 -176.9(3) . . . . ?
C3 C4 C5 C6 -0.8(5) . . . . ?
C7 C4 C5 C6 177.1(3) . . . . ?
F1 C1 C6 C5 -179.0(3) . . . . ?
C2 C1 C6 C5 1.9(6) . . . . ?
C4 C5 C6 C1 -0.6(5) . . . . ?
C8 N4 C7 C4 -77.1(3) . . . . ?
P1 N4 C7 C4 145.15(19) . . . . ?
C3 C4 C7 N4 -57.9(3) . . . . ?
C5 C4 C7 N4 124.2(3) . . . . ?
C7 N4 C8 C9 171.9(2) . . . . ?
P1 N4 C8 C9 -52.1(3) . . . . ?
N4 C8 C9 C10 56.1(3) . . . . ?
C11 N5 C10 C9 -173.0(2) . . . . ?
P1 N5 C10 C9 60.1(2) . . . . ?
C8 C9 C10 N5 -60.9(3) . . . . ?
C10 N5 C11 C12 71.9(3) . . . . ?
P1 N5 C11 C12 -159.29(17) . . . . ?
N5 C11 C12 C17 -129.4(2) . . . . ?
N5 C11 C12 C13 52.8(3) . . . . ?
C17 C12 C13 C14 -0.3(4) . . . . ?
C11 C12 C13 C14 177.5(2) . . . . ?
C12 C13 C14 C15 -0.1(4) . . . . ?
C13 C14 C15 C16 0.5(4) . . . . ?
C13 C14 C15 F2 178.7(2) . . . . ?
F2 C15 C16 C17 -178.7(2) . . . . ?
C14 C15 C16 C17 -0.5(4) . . . . ?
C13 C12 C17 C16 0.4(4) . . . . ?
C11 C12 C17 C16 -177.5(2) . . . . ?
C15 C16 C17 C12 0.0(4) . . . . ?
C21 N6 C18 C19 56.4(3) . . . . ?
P2 N6 C18 C19 -144.3(2) . . . . ?
C22 N7 C19 C18 -166.6(2) . . . . ?
C20 N7 C19 C18 53.8(3) . . . . ?
N6 C18 C19 N7 -54.2(3) . . . . ?
C22 N7 C20 C21 165.3(2) . . . . ?
C19 N7 C20 C21 -55.5(3) . . . . ?
C18 N6 C21 C20 -57.4(3) . . . . ?
P2 N6 C21 C20 141.9(2) . . . . ?
N7 C20 C21 N6 56.8(3) . . . . ?
C20 N7 C22 C23 147.9(3) . . . . ?
C19 N7 C22 C23 11.0(4) . . . . ?
C20 N7 C22 C27 -35.7(4) . . . . ?
C19 N7 C22 C27 -172.6(2) . . . . ?
C27 C22 C23 C24 -0.4(5) . . . . ?
N7 C22 C23 C24 176.1(3) . . . . ?
C22 C23 C24 C25 1.6(5) . . . . ?
C23 C24 C25 C26 -1.4(5) . . . . ?
C24 C25 C26 C27 0.1(5) . . . . ?
C23 C22 C27 C26 -0.9(4) . . . . ?
N7 C22 C27 C26 -177.6(3) . . . . ?
C25 C26 C27 C22 1.1(5) . . . . ?
C30 N8 C28 C29 56.4(3) . . . . ?
P2 N8 C28 C29 -164.1(2) . . . . ?
C32 N9 C29 C28 -167.0(2) . . . . ?
C31 N9 C29 C28 56.0(3) . . . . ?
N8 C28 C29 N9 -55.6(3) . . . . ?
C28 N8 C30 C31 -58.5(3) . . . . ?
P2 N8 C30 C31 162.83(18) . . . . ?
C32 N9 C31 C30 167.4(2) . . . . ?
C29 N9 C31 C30 -56.4(3) . . . . ?
N8 C30 C31 N9 58.2(3) . . . . ?
C31 N9 C32 C37 8.4(4) . . . . ?
C29 N9 C32 C37 -126.0(3) . . . . ?
C31 N9 C32 C33 -168.3(3) . . . . ?
C29 N9 C32 C33 57.4(4) . . . . ?
C37 C32 C33 C34 1.2(5) . . . . ?
N9 C32 C33 C34 178.0(3) . . . . ?
C32 C33 C34 C35 0.1(6) . . . . ?
C33 C34 C35 C36 -1.1(5) . . . . ?
C34 C35 C36 C37 0.8(5) . . . . ?
C33 C32 C37 C36 -1.5(4) . . . . ?
N9 C32 C37 C36 -178.2(3) . . . . ?
C35 C36 C37 C32 0.5(5) . . . . ?
C41 N10 C38 C39 -56.7(3) . . . . ?
P3 N10 C38 C39 146.34(18) . . . . ?
C42 N11 C39 C38 171.0(2) . . . . ?
C40 N11 C39 C38 -58.4(3) . . . . ?
N10 C38 C39 N11 57.6(3) . . . . ?
C42 N11 C40 C41 -169.8(2) . . . . ?
C39 N11 C40 C41 58.2(3) . . . . ?
C38 N10 C41 C40 56.8(3) . . . . ?
P3 N10 C41 C40 -144.09(19) . . . . ?
N11 C40 C41 N10 -57.0(3) . . . . ?
C39 N11 C42 C43 6.2(4) . . . . ?
C40 N11 C42 C43 -122.6(3) . . . . ?
C39 N11 C42 C47 -172.5(3) . . . . ?
C40 N11 C42 C47 58.7(3) . . . . ?
C47 C42 C43 C44 -3.0(5) . . . . ?
N11 C42 C43 C44 178.3(3) . . . . ?
C42 C43 C44 C45 0.9(5) . . . . ?
C43 C44 C45 C46 2.0(5) . . . . ?
C44 C45 C46 C47 -2.7(6) . . . . ?
C45 C46 C47 C42 0.5(6) . . . . ?
C43 C42 C47 C46 2.3(5) . . . . ?
N11 C42 C47 C46 -178.9(3) . . . . ?
C51 N12 C48 C49 58.8(3) . . . . ?
P3 N12 C48 C49 -103.4(2) . . . . ?
C52 N13 C49 C48 177.2(2) . . . . ?
C50 N13 C49 C48 37.7(3) . . . . ?
N12 C48 C49 N13 -47.4(3) . . . . ?
C52 N13 C50 C51 -178.4(2) . . . . ?
C49 N13 C50 C51 -38.9(3) . . . . ?
C48 N12 C51 C50 -59.9(3) . . . . ?
P3 N12 C51 C50 103.6(2) . . . . ?
N13 C50 C51 N12 49.7(3) . . . . ?
C50 N13 C52 C53 159.3(2) . . . . ?
C49 N13 C52 C53 19.3(3) . . . . ?
C50 N13 C52 C57 -20.9(3) . . . . ?
C49 N13 C52 C57 -160.8(2) . . . . ?
C57 C52 C53 C54 -0.5(4) . . . . ?
N13 C52 C53 C54 179.3(3) . . . . ?
C52 C53 C54 C55 0.5(5) . . . . ?
C53 C54 C55 C56 -0.2(5) . . . . ?
C54 C55 C56 C57 0.0(5) . . . . ?
C55 C56 C57 C52 0.0(5) . . . . ?
C53 C52 C57 C56 0.3(4) . . . . ?
N13 C52 C57 C56 -179.5(3) . . . . ?
